data_4333232
loop_
_publ_author_name
'Muniappan, Sankar'
'Lipstman, Sophia'
'George, Sumod'
'Goldberg, Israel'

_publ_section_title
;
 Porphyrin framework solids. Synthesis and structure of hybrid
 coordination polymers of tetra(carboxyphenyl)porphyrins and
 lanthanide-bridging ions.
;
_journal_issue 14
_journal_name_full 'Inorganic chemistry'
_journal_page_first 5544
_journal_page_last 5554
_journal_paper_doi 10.1021/ic0701099
_journal_volume 46
_journal_year 2007
_chemical_formula_moiety 'C48 H24 Co2 N4 O8, 2(C2 H8 N), 0.7(H2 O)'
_chemical_formula_sum 'C52 H41.4 Co2 N6 O8.7'
_chemical_formula_weight 1007.37
_chemical_name_systematic
; 
 ? 
;
_space_group_IT_number 2
_symmetry_cell_setting triclinic
_symmetry_space_group_name_Hall '-P 1'
_symmetry_space_group_name_H-M 'P -1'
_atom_sites_solution_hydrogens geom
_atom_sites_solution_primary direct
_atom_sites_solution_secondary difmap
_audit_creation_method SHELXL-97
_cell_angle_alpha 73.8877(18)
_cell_angle_beta 85.6121(18)
_cell_angle_gamma 81.146(3)
_cell_formula_units_Z 2
_cell_length_a 9.0754(4)
_cell_length_b 14.5477(5)
_cell_length_c 17.2021(8)
_cell_measurement_reflns_used 6315
_cell_measurement_temperature 110(2)
_cell_measurement_theta_max 27.50
_cell_measurement_theta_min 1.40
_cell_volume 2154.55(16)
_computing_cell_refinement Denzo
_computing_data_collection 'Collect, Nonius B.V.'
_computing_data_reduction 'Denzo & Scalepack'
_computing_structure_refinement 'SHELXL-97 (Sheldrick, 1997)'
_computing_structure_solution SIR-96
_diffrn_ambient_temperature 110(2)
_diffrn_detector_area_resol_mean 12.8
_diffrn_measured_fraction_theta_full 0.931
_diffrn_measured_fraction_theta_max 0.931
_diffrn_measurement_device_type 'Nonius KappaCCD'
_diffrn_measurement_method '1 deg. \f and \w scans'
_diffrn_radiation_monochromator graphite
_diffrn_radiation_source 'fine-focus sealed tube'
_diffrn_radiation_type MoK\a
_diffrn_radiation_wavelength 0.71073
_diffrn_reflns_av_R_equivalents 0.0880
_diffrn_reflns_av_sigmaI/netI 0.0894
_diffrn_reflns_limit_h_max 11
_diffrn_reflns_limit_h_min 0
_diffrn_reflns_limit_k_max 18
_diffrn_reflns_limit_k_min -18
_diffrn_reflns_limit_l_max 22
_diffrn_reflns_limit_l_min -22
_diffrn_reflns_number 18626
_diffrn_reflns_theta_full 27.50
_diffrn_reflns_theta_max 27.50
_diffrn_reflns_theta_min 2.53
_diffrn_standards_number 0
_exptl_absorpt_coefficient_mu 0.840
_exptl_absorpt_correction_T_max 0.8844
_exptl_absorpt_correction_T_min 0.8501
_exptl_absorpt_correction_type none
_exptl_crystal_colour violet
_exptl_crystal_density_diffrn 1.553
_exptl_crystal_density_method 'not measured'
_exptl_crystal_description prism
_exptl_crystal_F_000 1038
_exptl_crystal_size_max 0.20
_exptl_crystal_size_mid 0.20
_exptl_crystal_size_min 0.15
_refine_diff_density_max 0.551
_refine_diff_density_min -0.535
_refine_diff_density_rms 0.090
_refine_ls_extinction_method none
_refine_ls_goodness_of_fit_ref 1.080
_refine_ls_hydrogen_treatment constr
_refine_ls_matrix_type full
_refine_ls_number_parameters 643
_refine_ls_number_reflns 9213
_refine_ls_number_restraints 0
_refine_ls_restrained_S_all 1.080
_refine_ls_R_factor_all 0.1052
_refine_ls_R_factor_gt 0.0660
_refine_ls_shift/su_max 0.013
_refine_ls_shift/su_mean 0.000
_refine_ls_structure_factor_coef Fsqd
_refine_ls_weighting_details 'calc w=1/[\s^2^(Fo^2^)+(0.0261P)^2^+5.3145P] where P=(Fo^2^+2Fc^2^)/3'
_refine_ls_weighting_scheme calc
_refine_ls_wR_factor_gt 0.1257
_refine_ls_wR_factor_ref 0.1434
_reflns_number_gt 6516
_reflns_number_total 9213
_reflns_threshold_expression >2sigma(I)
_cod_data_source_file ic0701099sup2.cif
_cod_data_source_block so46
_cod_depositor_comments 'Adding full bibliography for 4333232.cif.'
_cod_original_formula_sum 'C52 H41.40 Co2 N6 O8.70'
_cod_database_code 4333232

loop_
_symmetry_equiv_pos_as_xyz
'x, y, z'
'-x, -y, -z'

loop_
_atom_site_label
_atom_site_type_symbol
_atom_site_fract_x
_atom_site_fract_y
_atom_site_fract_z
_atom_site_U_iso_or_equiv
_atom_site_adp_type
_atom_site_occupancy
_atom_site_symmetry_multiplicity
_atom_site_calc_flag
_atom_site_refinement_flags
Co1 Co 0.73479(6) 0.09351(4) 0.48109(3) 0.01810(13) Uani 1 1 d .
Co2 Co 1.20342(7) 0.29679(4) 0.96250(3) 0.02107(14) Uani 1 1 d .
C1 C 0.9295(5) 0.1080(3) 0.6103(2) 0.0203(8) Uani 1 1 d .
C2 C 1.0313(5) 0.0487(3) 0.6705(2) 0.0216(8) Uani 1 1 d .
H2 H 1.0940 0.0707 0.7012 0.026 Uiso 1 1 calc R
C3 C 1.0205(5) -0.0444(3) 0.6749(2) 0.0226(8) Uani 1 1 d .
H3 H 1.0746 -0.1002 0.7091 0.027 Uiso 1 1 calc R
C4 C 0.9121(5) -0.0426(3) 0.6183(2) 0.0212(8) Uani 1 1 d .
C5 C 0.8607(5) -0.1252(3) 0.6097(2) 0.0200(8) Uani 1 1 d .
C6 C 0.7701(5) -0.1226(3) 0.5481(2) 0.0191(8) Uani 1 1 d .
C7 C 0.7273(5) -0.2071(3) 0.5344(2) 0.0230(8) Uani 1 1 d .
H7 H 0.7428 -0.2707 0.5694 0.028 Uiso 1 1 calc R
C8 C 0.6606(5) -0.1797(3) 0.4625(2) 0.0237(9) Uani 1 1 d .
H8 H 0.6242 -0.2208 0.4363 0.028 Uiso 1 1 calc R
C9 C 0.6551(5) -0.0766(3) 0.4330(2) 0.0210(8) Uani 1 1 d .
C10 C 0.6003(5) -0.0214(3) 0.3583(2) 0.0203(8) Uani 1 1 d .
C11 C 0.5868(4) 0.0788(3) 0.3349(2) 0.0197(8) Uani 1 1 d .
C12 C 0.5156(5) 0.1386(3) 0.2624(2) 0.0233(8) Uani 1 1 d .
H12 H 0.4828 0.1171 0.2202 0.028 Uiso 1 1 calc R
C13 C 0.5044(5) 0.2312(3) 0.2660(2) 0.0245(9) Uani 1 1 d .
H13 H 0.4599 0.2868 0.2273 0.029 Uiso 1 1 calc R
C14 C 0.5719(5) 0.2301(3) 0.3388(2) 0.0210(8) Uani 1 1 d .
C15 C 0.5786(5) 0.3115(3) 0.3645(2) 0.0206(8) Uani 1 1 d .
C16 C 0.6503(5) 0.3097(3) 0.4335(2) 0.0207(8) Uani 1 1 d .
C17 C 0.6611(5) 0.3941(3) 0.4597(2) 0.0253(9) Uani 1 1 d .
H17 H 0.6134 0.4578 0.4366 0.030 Uiso 1 1 calc R
C18 C 0.7515(5) 0.3658(3) 0.5229(2) 0.0260(9) Uani 1 1 d .
H18 H 0.7797 0.4058 0.5528 0.031 Uiso 1 1 calc R
C19 C 0.7976(5) 0.2630(3) 0.5369(2) 0.0209(8) Uani 1 1 d .
C20 C 0.8964(5) 0.2082(3) 0.5957(2) 0.0192(8) Uani 1 1 d .
N21 N 0.8614(4) 0.0509(2) 0.57547(19) 0.0187(7) Uani 1 1 d .
N22 N 0.7208(4) -0.0409(2) 0.48638(18) 0.0179(7) Uani 1 1 d .
N23 N 0.6250(4) 0.1358(2) 0.38108(19) 0.0197(7) Uani 1 1 d .
N24 N 0.7317(4) 0.2285(2) 0.48264(18) 0.0183(7) Uani 1 1 d .
C25 C 0.9063(5) -0.2193(3) 0.6715(2) 0.0209(8) Uani 1 1 d .
C26 C 0.8669(5) -0.2265(3) 0.7524(2) 0.0214(8) Uani 1 1 d .
H26 H 0.8105 -0.1730 0.7673 0.026 Uiso 1 1 calc R
C27 C 0.9103(5) -0.3128(3) 0.8125(2) 0.0215(8) Uani 1 1 d .
C28 C 0.9923(5) -0.3914(3) 0.7907(2) 0.0241(9) Uani 1 1 d .
H28 H 1.0227 -0.4494 0.8311 0.029 Uiso 1 1 calc R
C29 C 1.0294(5) -0.3847(3) 0.7099(2) 0.0240(9) Uani 1 1 d .
H29 H 1.0836 -0.4387 0.6948 0.029 Uiso 1 1 calc R
C30 C 0.9877(5) -0.2991(3) 0.6504(2) 0.0226(8) Uani 1 1 d .
H30 H 1.0148 -0.2950 0.5952 0.027 Uiso 1 1 calc R
C31 C 0.8726(5) -0.3160(3) 0.8990(2) 0.0219(8) Uani 1 1 d .
O32 O 0.7706(4) -0.2523(2) 0.91582(17) 0.0281(7) Uani 1 1 d .
O33 O 0.9405(4) -0.3780(2) 0.95543(17) 0.0302(7) Uani 1 1 d .
C34 C 0.5634(5) -0.0748(3) 0.3008(2) 0.0215(8) Uani 1 1 d .
C35 C 0.6432(5) -0.0678(3) 0.2276(2) 0.0208(8) Uani 1 1 d .
H35 H 0.7112 -0.0219 0.2107 0.025 Uiso 1 1 calc R
C36 C 0.6251(5) -0.1269(3) 0.1785(2) 0.0222(8) Uani 1 1 d .
C37 C 0.5230(5) -0.1931(3) 0.2032(3) 0.0255(9) Uani 1 1 d .
H37 H 0.5103 -0.2342 0.1706 0.031 Uiso 1 1 calc R
C38 C 0.4407(5) -0.1989(3) 0.2747(3) 0.0265(9) Uani 1 1 d .
H38 H 0.3716 -0.2441 0.2912 0.032 Uiso 1 1 calc R
C39 C 0.4583(5) -0.1393(3) 0.3226(2) 0.0229(8) Uani 1 1 d .
H39 H 0.3983 -0.1422 0.3707 0.028 Uiso 1 1 calc R
C40 C 0.7169(5) -0.1223(3) 0.1021(3) 0.0277(9) Uani 1 1 d .
O41 O 0.8174(5) -0.0687(3) 0.0848(2) 0.0436(9) Uani 1 1 d .
O42 O 0.6901(4) -0.1750(2) 0.05788(18) 0.0302(7) Uani 1 1 d .
C43 C 0.5074(5) 0.4072(3) 0.3134(2) 0.0208(8) Uani 1 1 d .
C44 C 0.5813(5) 0.4561(3) 0.2437(2) 0.0224(8) Uani 1 1 d .
H44 H 0.6788 0.4300 0.2294 0.027 Uiso 1 1 calc R
C45 C 0.5118(5) 0.5437(3) 0.1945(2) 0.0205(8) Uani 1 1 d .
C46 C 0.3698(5) 0.5821(3) 0.2154(2) 0.0239(9) Uani 1 1 d .
H46 H 0.3220 0.6405 0.1813 0.029 Uiso 1 1 calc R
C47 C 0.2971(5) 0.5354(3) 0.2861(3) 0.0264(9) Uani 1 1 d .
H47 H 0.2010 0.5626 0.3012 0.032 Uiso 1 1 calc R
C48 C 0.3664(5) 0.4483(3) 0.3347(2) 0.0238(8) Uani 1 1 d .
H48 H 0.3167 0.4166 0.3830 0.029 Uiso 1 1 calc R
C49 C 0.5944(5) 0.5976(3) 0.1213(2) 0.0214(8) Uani 1 1 d .
O50 O 0.5233(4) 0.6558(2) 0.06352(17) 0.0286(7) Uani 1 1 d .
O51 O 0.7370(3) 0.5857(2) 0.12071(17) 0.0247(6) Uani 1 1 d .
C52 C 0.9662(5) 0.2553(3) 0.6484(2) 0.0217(8) Uani 1 1 d .
C53 C 0.9376(5) 0.2293(3) 0.7319(2) 0.0213(8) Uani 1 1 d .
H53 H 0.8743 0.1816 0.7546 0.026 Uiso 1 1 calc R
C54 C 0.9995(5) 0.2714(3) 0.7825(2) 0.0219(8) Uani 1 1 d .
C55 C 1.0963(5) 0.3394(3) 0.7492(2) 0.0228(8) Uani 1 1 d .
H55 H 1.1407 0.3681 0.7832 0.027 Uiso 1 1 calc R
C56 C 1.1275(5) 0.3649(3) 0.6664(3) 0.0265(9) Uani 1 1 d .
H56 H 1.1942 0.4106 0.6440 0.032 Uiso 1 1 calc R
C57 C 1.0621(5) 0.3243(3) 0.6158(2) 0.0233(8) Uani 1 1 d .
H57 H 1.0825 0.3434 0.5591 0.028 Uiso 1 1 calc R
C58 C 0.9537(5) 0.2459(3) 0.8715(2) 0.0236(9) Uani 1 1 d .
O59 O 0.8593(4) 0.1899(2) 0.89637(18) 0.0302(7) Uani 1 1 d .
O60 O 1.0057(4) 0.2892(2) 0.91716(17) 0.0269(6) Uani 1 1 d .
C61 C 0.7438(6) 0.4601(4) 0.9724(4) 0.0425(12) Uani 1 1 d .
H61A H 0.6456 0.4927 0.9847 0.064 Uiso 1 1 calc R
H61B H 0.7666 0.4814 0.9141 0.064 Uiso 1 1 calc R
H61C H 0.8199 0.4761 1.0020 0.064 Uiso 1 1 calc R
N62 N 0.7424(5) 0.3537(3) 0.9973(2) 0.0307(8) Uani 1 1 d .
H62A H 0.831(8) 0.319(4) 0.979(4) 0.055(18) Uiso 1 1 d .
H62B H 0.659(8) 0.339(4) 0.973(4) 0.050(17) Uiso 1 1 d .
C63 C 0.7119(7) 0.3150(5) 1.0848(3) 0.0490(14) Uani 1 1 d .
H63A H 0.7931 0.3244 1.1150 0.074 Uiso 1 1 calc R
H63B H 0.7047 0.2459 1.0970 0.074 Uiso 1 1 calc R
H63C H 0.6176 0.3491 1.1007 0.074 Uiso 1 1 calc R
C64 C 0.7443(8) -0.0100(4) 0.8791(4) 0.0494(14) Uani 1 1 d .
H64A H 0.7632 0.0124 0.8205 0.074 Uiso 1 1 calc R
H64B H 0.6665 0.0357 0.8962 0.074 Uiso 1 1 calc R
H64C H 0.7113 -0.0738 0.8926 0.074 Uiso 1 1 calc R
N65 N 0.8826(6) -0.0165(3) 0.9213(2) 0.0375(10) Uani 1 1 d .
H65A H 0.841(10) -0.031(5) 0.974(5) 0.07(2) Uiso 1 1 d .
H65B H 0.917(6) 0.043(4) 0.912(3) 0.030(13) Uiso 1 1 d .
C66 C 1.0072(7) -0.0858(4) 0.9012(3) 0.0400(12) Uani 1 1 d .
H66A H 0.9789 -0.1510 0.9177 0.060 Uiso 1 1 calc R
H66B H 1.0959 -0.0847 0.9298 0.060 Uiso 1 1 calc R
H66C H 1.0292 -0.0675 0.8427 0.060 Uiso 1 1 calc R
O67 O 0.6203(7) 0.1371(4) 0.0146(4) 0.053(2) Uani 0.700(14) 1 d P
H67A H 0.5439 0.1207 0.0662 0.064 Uiso 0.700(14) 1 d PR
H67B H 0.5437 0.1940 -0.0033 0.064 Uiso 0.700(14) 1 d PR

loop_
_atom_site_aniso_label
_atom_site_aniso_U_11
_atom_site_aniso_U_22
_atom_site_aniso_U_33
_atom_site_aniso_U_23
_atom_site_aniso_U_13
_atom_site_aniso_U_12
Co1 0.0227(3) 0.0158(3) 0.0152(2) -0.00318(19) -0.0029(2) -0.0015(2)
Co2 0.0269(3) 0.0199(3) 0.0160(3) -0.0040(2) -0.0021(2) -0.0030(2)
C1 0.023(2) 0.0219(19) 0.0156(17) -0.0037(15) -0.0027(15) -0.0031(16)
C2 0.022(2) 0.023(2) 0.0208(19) -0.0088(15) -0.0022(16) -0.0006(16)
C3 0.025(2) 0.021(2) 0.0198(18) -0.0024(15) -0.0029(16) -0.0009(16)
C4 0.024(2) 0.0208(19) 0.0170(18) -0.0036(15) -0.0010(15) -0.0009(16)
C5 0.024(2) 0.0181(18) 0.0167(18) -0.0039(14) 0.0012(15) -0.0024(16)
C6 0.023(2) 0.0186(18) 0.0144(17) -0.0043(14) 0.0031(15) -0.0011(15)
C7 0.030(2) 0.0185(19) 0.0216(19) -0.0055(15) -0.0036(17) -0.0054(17)
C8 0.030(2) 0.020(2) 0.0206(19) -0.0036(15) -0.0044(17) -0.0043(17)
C9 0.021(2) 0.0198(19) 0.0233(19) -0.0079(15) -0.0021(16) -0.0031(16)
C10 0.025(2) 0.0216(19) 0.0160(17) -0.0073(15) -0.0006(15) -0.0039(16)
C11 0.0181(19) 0.0227(19) 0.0193(18) -0.0078(15) -0.0016(15) -0.0019(15)
C12 0.028(2) 0.022(2) 0.0195(18) -0.0062(15) -0.0021(16) -0.0015(17)
C13 0.027(2) 0.022(2) 0.0214(19) -0.0014(16) -0.0055(16) -0.0003(17)
C14 0.025(2) 0.0180(19) 0.0175(18) -0.0007(14) -0.0002(15) -0.0020(16)
C15 0.025(2) 0.0176(19) 0.0173(18) -0.0024(14) 0.0001(15) -0.0009(16)
C16 0.024(2) 0.0174(19) 0.0192(18) -0.0034(15) 0.0004(15) -0.0013(15)
C17 0.034(2) 0.021(2) 0.0218(19) -0.0076(16) -0.0044(17) -0.0019(17)
C18 0.038(3) 0.019(2) 0.024(2) -0.0095(16) -0.0059(18) -0.0042(18)
C19 0.025(2) 0.022(2) 0.0170(18) -0.0063(15) -0.0025(16) -0.0049(16)
C20 0.024(2) 0.0191(19) 0.0149(17) -0.0057(14) -0.0011(15) -0.0023(15)
N21 0.0230(17) 0.0142(15) 0.0185(15) -0.0042(12) -0.0034(13) -0.0004(13)
N22 0.0232(17) 0.0187(16) 0.0113(14) -0.0026(12) -0.0030(12) -0.0026(13)
N23 0.0245(18) 0.0156(16) 0.0176(15) -0.0031(12) 0.0001(13) -0.0018(13)
N24 0.0240(18) 0.0190(16) 0.0114(14) -0.0032(12) -0.0044(13) -0.0012(13)
C25 0.028(2) 0.0162(18) 0.0186(18) -0.0032(15) -0.0056(16) -0.0025(16)
C26 0.024(2) 0.0197(19) 0.0210(19) -0.0069(15) -0.0001(16) -0.0016(16)
C27 0.024(2) 0.0216(19) 0.0183(18) -0.0029(15) -0.0009(15) -0.0051(16)
C28 0.031(2) 0.0176(19) 0.022(2) -0.0027(15) -0.0073(17) -0.0009(17)
C29 0.026(2) 0.020(2) 0.025(2) -0.0068(16) -0.0029(17) 0.0016(16)
C30 0.027(2) 0.021(2) 0.0199(19) -0.0052(15) -0.0018(16) -0.0031(16)
C31 0.029(2) 0.0202(19) 0.0161(18) -0.0029(15) -0.0007(16) -0.0069(17)
O32 0.0406(19) 0.0219(15) 0.0200(14) -0.0047(11) -0.0002(13) -0.0009(13)
O33 0.0391(19) 0.0284(16) 0.0204(14) -0.0036(12) -0.0050(13) 0.0005(14)
C34 0.023(2) 0.0192(19) 0.0207(19) -0.0041(15) -0.0084(16) 0.0040(15)
C35 0.022(2) 0.0174(18) 0.0230(19) -0.0058(15) -0.0044(16) 0.0004(15)
C36 0.026(2) 0.0188(19) 0.0212(19) -0.0053(15) -0.0064(16) 0.0020(16)
C37 0.029(2) 0.024(2) 0.025(2) -0.0096(17) -0.0077(17) -0.0001(17)
C38 0.029(2) 0.025(2) 0.027(2) -0.0050(17) -0.0045(18) -0.0073(18)
C39 0.022(2) 0.026(2) 0.0219(19) -0.0061(16) -0.0032(16) -0.0043(16)
C40 0.031(2) 0.029(2) 0.024(2) -0.0098(17) -0.0089(18) 0.0005(18)
O41 0.049(2) 0.060(2) 0.0320(18) -0.0217(17) 0.0106(16) -0.0261(19)
O42 0.0356(18) 0.0301(16) 0.0284(16) -0.0160(13) -0.0047(13) 0.0017(14)
C43 0.025(2) 0.0168(19) 0.0207(19) -0.0050(15) -0.0068(16) -0.0001(16)
C44 0.024(2) 0.0204(19) 0.023(2) -0.0062(16) -0.0021(16) -0.0029(16)
C45 0.025(2) 0.0194(19) 0.0179(18) -0.0050(15) -0.0066(16) -0.0026(16)
C46 0.028(2) 0.0186(19) 0.0218(19) -0.0008(15) -0.0055(17) 0.0004(16)
C47 0.026(2) 0.023(2) 0.028(2) -0.0068(17) -0.0006(17) 0.0004(17)
C48 0.027(2) 0.0199(19) 0.0220(19) -0.0021(15) 0.0003(16) -0.0017(16)
C49 0.030(2) 0.0180(19) 0.0178(18) -0.0059(15) -0.0034(16) -0.0039(16)
O50 0.0323(17) 0.0257(15) 0.0242(15) 0.0009(12) -0.0059(13) -0.0046(13)
O51 0.0261(16) 0.0243(15) 0.0231(14) -0.0038(11) -0.0021(12) -0.0056(12)
C52 0.025(2) 0.0185(19) 0.0228(19) -0.0079(15) -0.0054(16) 0.0006(16)
C53 0.023(2) 0.0191(19) 0.0211(19) -0.0038(15) -0.0028(16) -0.0015(15)
C54 0.022(2) 0.0212(19) 0.0226(19) -0.0067(15) -0.0051(16) 0.0018(16)
C55 0.025(2) 0.0191(19) 0.025(2) -0.0076(16) -0.0061(16) 0.0013(16)
C56 0.029(2) 0.024(2) 0.029(2) -0.0081(17) -0.0014(18) -0.0085(18)
C57 0.028(2) 0.021(2) 0.0185(19) -0.0031(15) 0.0006(16) -0.0011(16)
C58 0.023(2) 0.023(2) 0.024(2) -0.0067(16) -0.0070(16) 0.0028(16)
O59 0.0373(19) 0.0315(16) 0.0244(15) -0.0084(13) 0.0008(13) -0.0111(14)
O60 0.0305(17) 0.0278(15) 0.0253(15) -0.0115(12) -0.0058(13) -0.0032(13)
C61 0.038(3) 0.036(3) 0.058(3) -0.019(2) -0.014(3) -0.001(2)
N62 0.030(2) 0.035(2) 0.0289(19) -0.0135(16) -0.0010(16) -0.0031(17)
C63 0.042(3) 0.074(4) 0.032(3) -0.016(3) 0.003(2) -0.012(3)
C64 0.065(4) 0.034(3) 0.048(3) -0.011(2) -0.023(3) 0.004(3)
N65 0.061(3) 0.028(2) 0.024(2) -0.0040(16) -0.0024(19) -0.012(2)
C66 0.048(3) 0.045(3) 0.032(2) -0.014(2) 0.002(2) -0.016(2)
O67 0.038(3) 0.043(4) 0.063(4) 0.007(3) -0.006(3) 0.004(2)

loop_
_atom_type_symbol
_atom_type_description
_atom_type_scat_dispersion_real
_atom_type_scat_dispersion_imag
_atom_type_scat_source
C C 0.0033 0.0016 'International Tables Vol C Tables 4.2.6.8 and 6.1.1.4'
H H 0.0000 0.0000 'International Tables Vol C Tables 4.2.6.8 and 6.1.1.4'
N N 0.0061 0.0033 'International Tables Vol C Tables 4.2.6.8 and 6.1.1.4'
O O 0.0106 0.0060 'International Tables Vol C Tables 4.2.6.8 and 6.1.1.4'
Co Co 0.3494 0.9721 'International Tables Vol C Tables 4.2.6.8 and 6.1.1.4'

loop_
_geom_angle_atom_site_label_1
_geom_angle_atom_site_label_2
_geom_angle_atom_site_label_3
_geom_angle
_geom_angle_site_symmetry_1
_geom_angle_site_symmetry_3
N23 Co1 N22 89.81(13) . .
N23 Co1 N21 174.90(15) . .
N22 Co1 N21 90.36(13) . .
N23 Co1 N24 90.66(13) . .
N22 Co1 N24 174.52(14) . .
N21 Co1 N24 89.66(13) . .
O42 Co2 O51 111.63(13) 2_756 2_766
O42 Co2 O32 94.78(12) 2_756 2_757
O51 Co2 O32 130.37(12) 2_766 2_757
O42 Co2 O60 95.75(13) 2_756 .
O51 Co2 O60 99.59(12) 2_766 .
O32 Co2 O60 119.38(13) 2_757 .
O42 Co2 O33 150.84(12) 2_756 2_757
O51 Co2 O33 96.85(12) 2_766 2_757
O32 Co2 O33 60.40(12) 2_757 2_757
O60 Co2 O33 85.17(12) . 2_757
O42 Co2 C31 123.72(13) 2_756 2_757
O51 Co2 C31 116.67(12) 2_766 2_757
O32 Co2 C31 30.57(13) 2_757 2_757
O60 Co2 C31 102.83(13) . 2_757
O33 Co2 C31 29.84(12) 2_757 2_757
N21 C1 C20 125.8(4) . .
N21 C1 C2 110.4(3) . .
C20 C1 C2 123.6(4) . .
C3 C2 C1 107.0(4) . .
C3 C2 H2 126.5 . .
C1 C2 H2 126.5 . .
C2 C3 C4 106.8(4) . .
C2 C3 H3 126.6 . .
C4 C3 H3 126.6 . .
N21 C4 C5 124.7(4) . .
N21 C4 C3 111.2(3) . .
C5 C4 C3 124.1(4) . .
C6 C5 C4 122.7(3) . .
C6 C5 C25 119.8(3) . .
C4 C5 C25 117.5(3) . .
C5 C6 N22 125.8(3) . .
C5 C6 C7 123.3(3) . .
N22 C6 C7 110.5(3) . .
C8 C7 C6 107.2(3) . .
C8 C7 H7 126.4 . .
C6 C7 H7 126.4 . .
C7 C8 C9 107.0(4) . .
C7 C8 H8 126.5 . .
C9 C8 H8 126.5 . .
N22 C9 C10 124.7(4) . .
N22 C9 C8 110.6(3) . .
C10 C9 C8 124.5(4) . .
C11 C10 C9 122.5(4) . .
C11 C10 C34 120.1(3) . .
C9 C10 C34 117.3(3) . .
C10 C11 N23 125.4(3) . .
C10 C11 C12 124.0(4) . .
N23 C11 C12 110.3(3) . .
C13 C12 C11 107.0(4) . .
C13 C12 H12 126.5 . .
C11 C12 H12 126.5 . .
C12 C13 C14 107.4(3) . .
C12 C13 H13 126.3 . .
C14 C13 H13 126.3 . .
C15 C14 N23 125.0(4) . .
C15 C14 C13 124.4(4) . .
N23 C14 C13 110.5(3) . .
C14 C15 C16 123.7(4) . .
C14 C15 C43 117.8(3) . .
C16 C15 C43 118.5(3) . .
C15 C16 N24 125.1(4) . .
C15 C16 C17 124.1(4) . .
N24 C16 C17 110.6(3) . .
C18 C17 C16 107.1(4) . .
C18 C17 H17 126.4 . .
C16 C17 H17 126.4 . .
C17 C18 C19 107.2(4) . .
C17 C18 H18 126.4 . .
C19 C18 H18 126.4 . .
N24 C19 C20 125.6(4) . .
N24 C19 C18 110.3(3) . .
C20 C19 C18 124.1(4) . .
C19 C20 C1 121.8(4) . .
C19 C20 C52 120.5(3) . .
C1 C20 C52 117.7(3) . .
C4 N21 C1 104.4(3) . .
C4 N21 Co1 127.9(3) . .
C1 N21 Co1 127.5(3) . .
C9 N22 C6 104.4(3) . .
C9 N22 Co1 128.6(3) . .
C6 N22 Co1 126.9(3) . .
C11 N23 C14 104.7(3) . .
C11 N23 Co1 127.7(3) . .
C14 N23 Co1 127.6(3) . .
C19 N24 C16 104.7(3) . .
C19 N24 Co1 128.2(3) . .
C16 N24 Co1 126.8(3) . .
C26 C25 C30 119.1(3) . .
C26 C25 C5 118.6(4) . .
C30 C25 C5 122.3(4) . .
C25 C26 C27 120.4(4) . .
C25 C26 H26 119.8 . .
C27 C26 H26 119.8 . .
C28 C27 C26 119.9(4) . .
C28 C27 C31 121.3(4) . .
C26 C27 C31 118.8(4) . .
C29 C28 C27 119.7(4) . .
C29 C28 H28 120.2 . .
C27 C28 H28 120.2 . .
C28 C29 C30 120.5(4) . .
C28 C29 H29 119.8 . .
C30 C29 H29 119.8 . .
C29 C30 C25 120.4(4) . .
C29 C30 H30 119.8 . .
C25 C30 H30 119.8 . .
O33 C31 O32 119.4(4) . .
O33 C31 C27 121.6(4) . .
O32 C31 C27 119.0(4) . .
O33 C31 Co2 65.6(2) . 2_757
O32 C31 Co2 53.79(19) . 2_757
C27 C31 Co2 172.0(3) . 2_757
C31 O32 Co2 95.6(2) . 2_757
C31 O33 Co2 84.5(3) . 2_757
C35 C34 C39 118.5(4) . .
C35 C34 C10 120.3(4) . .
C39 C34 C10 120.9(4) . .
C34 C35 C36 121.2(4) . .
C34 C35 H35 119.4 . .
C36 C35 H35 119.4 . .
C35 C36 C37 119.1(4) . .
C35 C36 C40 120.8(4) . .
C37 C36 C40 120.1(4) . .
C38 C37 C36 120.1(4) . .
C38 C37 H37 119.9 . .
C36 C37 H37 119.9 . .
C37 C38 C39 120.4(4) . .
C37 C38 H38 119.8 . .
C39 C38 H38 119.8 . .
C38 C39 C34 120.7(4) . .
C38 C39 H39 119.7 . .
C34 C39 H39 119.7 . .
O41 C40 O42 123.2(4) . .
O41 C40 C36 119.1(4) . .
O42 C40 C36 117.7(4) . .
C40 O42 Co2 133.2(3) . 2_756
C44 C43 C48 118.9(4) . .
C44 C43 C15 120.4(4) . .
C48 C43 C15 120.7(4) . .
C43 C44 C45 120.2(4) . .
C43 C44 H44 119.9 . .
C45 C44 H44 119.9 . .
C46 C45 C44 120.0(4) . .
C46 C45 C49 120.1(4) . .
C44 C45 C49 119.8(4) . .
C45 C46 C47 120.2(4) . .
C45 C46 H46 119.9 . .
C47 C46 H46 119.9 . .
C46 C47 C48 119.6(4) . .
C46 C47 H47 120.2 . .
C48 C47 H47 120.2 . .
C43 C48 C47 121.1(4) . .
C43 C48 H48 119.5 . .
C47 C48 H48 119.5 . .
O50 C49 O51 121.4(4) . .
O50 C49 C45 120.0(4) . .
O51 C49 C45 118.5(3) . .
C49 O51 Co2 105.0(2) . 2_766
C53 C52 C57 118.6(4) . .
C53 C52 C20 119.9(4) . .
C57 C52 C20 121.6(4) . .
C54 C53 C52 121.6(4) . .
C54 C53 H53 119.2 . .
C52 C53 H53 119.2 . .
C53 C54 C55 119.1(4) . .
C53 C54 C58 118.7(4) . .
C55 C54 C58 122.1(4) . .
C56 C55 C54 120.0(4) . .
C56 C55 H55 120.0 . .
C54 C55 H55 120.0 . .
C55 C56 C57 120.6(4) . .
C55 C56 H56 119.7 . .
C57 C56 H56 119.7 . .
C56 C57 C52 120.1(4) . .
C56 C57 H57 119.9 . .
C52 C57 H57 119.9 . .
O59 C58 O60 122.6(4) . .
O59 C58 C54 119.0(4) . .
O60 C58 C54 118.2(4) . .
C58 O60 Co2 139.8(3) . .
N62 C61 H61A 109.5 . .
N62 C61 H61B 109.5 . .
H61A C61 H61B 109.5 . .
N62 C61 H61C 109.5 . .
H61A C61 H61C 109.5 . .
H61B C61 H61C 109.5 . .
C63 N62 C61 113.1(4) . .
C63 N62 H62A 111(4) . .
C61 N62 H62A 113(4) . .
C63 N62 H62B 103(4) . .
C61 N62 H62B 109(4) . .
H62A N62 H62B 106(5) . .
N62 C63 H63A 109.5 . .
N62 C63 H63B 109.5 . .
H63A C63 H63B 109.5 . .
N62 C63 H63C 109.5 . .
H63A C63 H63C 109.5 . .
H63B C63 H63C 109.5 . .
N65 C64 H64A 109.5 . .
N65 C64 H64B 109.5 . .
H64A C64 H64B 109.5 . .
N65 C64 H64C 109.5 . .
H64A C64 H64C 109.5 . .
H64B C64 H64C 109.5 . .
C64 N65 C66 114.0(4) . .
C64 N65 H65A 97(5) . .
C66 N65 H65A 118(5) . .
C64 N65 H65B 113(3) . .
C66 N65 H65B 108(3) . .
H65A N65 H65B 107(5) . .
N65 C66 H66A 109.5 . .
N65 C66 H66B 109.5 . .
H66A C66 H66B 109.5 . .
N65 C66 H66C 109.5 . .
H66A C66 H66C 109.5 . .
H66B C66 H66C 109.5 . .
H67A O67 H67B 82.4 . .

loop_
_geom_bond_atom_site_label_1
_geom_bond_atom_site_label_2
_geom_bond_distance
_geom_bond_site_symmetry_2
Co1 N23 1.954(3) .
Co1 N22 1.955(3) .
Co1 N21 1.962(3) .
Co1 N24 1.967(3) .
Co2 O42 1.991(3) 2_756
Co2 O51 2.017(3) 2_766
Co2 O32 2.033(3) 2_757
Co2 O60 2.041(3) .
Co2 O33 2.294(3) 2_757
Co2 C31 2.507(4) 2_757
C1 N21 1.387(5) .
C1 C20 1.397(5) .
C1 C2 1.440(6) .
C2 C3 1.352(6) .
C2 H2 0.9500 .
C3 C4 1.430(6) .
C3 H3 0.9500 .
C4 N21 1.381(5) .
C4 C5 1.401(5) .
C5 C6 1.378(6) .
C5 C25 1.504(5) .
C6 N22 1.396(5) .
C6 C7 1.427(5) .
C7 C8 1.350(6) .
C7 H7 0.9500 .
C8 C9 1.437(5) .
C8 H8 0.9500 .
C9 N22 1.383(5) .
C9 C10 1.395(5) .
C10 C11 1.388(5) .
C10 C34 1.501(6) .
C11 N23 1.392(5) .
C11 C12 1.441(6) .
C12 C13 1.354(6) .
C12 H12 0.9500 .
C13 C14 1.430(6) .
C13 H13 0.9500 .
C14 C15 1.385(6) .
C14 N23 1.392(5) .
C15 C16 1.388(6) .
C15 C43 1.503(5) .
C16 N24 1.389(5) .
C16 C17 1.439(6) .
C17 C18 1.346(6) .
C17 H17 0.9500 .
C18 C19 1.446(6) .
C18 H18 0.9500 .
C19 N24 1.385(5) .
C19 C20 1.391(6) .
C20 C52 1.501(5) .
C25 C26 1.389(6) .
C25 C30 1.398(6) .
C26 C27 1.409(5) .
C26 H26 0.9500 .
C27 C28 1.391(6) .
C27 C31 1.491(5) .
C28 C29 1.386(6) .
C28 H28 0.9500 .
C29 C30 1.396(6) .
C29 H29 0.9500 .
C30 H30 0.9500 .
C31 O33 1.253(5) .
C31 O32 1.282(5) .
C31 Co2 2.507(4) 2_757
O32 Co2 2.033(3) 2_757
O33 Co2 2.294(3) 2_757
C34 C35 1.390(6) .
C34 C39 1.399(6) .
C35 C36 1.396(6) .
C35 H35 0.9500 .
C36 C37 1.399(6) .
C36 C40 1.492(6) .
C37 C38 1.378(6) .
C37 H37 0.9500 .
C38 C39 1.384(6) .
C38 H38 0.9500 .
C39 H39 0.9500 .
C40 O41 1.256(6) .
C40 O42 1.278(5) .
O42 Co2 1.991(3) 2_756
C43 C44 1.394(6) .
C43 C48 1.394(6) .
C44 C45 1.405(6) .
C44 H44 0.9500 .
C45 C46 1.386(6) .
C45 C49 1.501(5) .
C46 C47 1.389(6) .
C46 H46 0.9500 .
C47 C48 1.395(6) .
C47 H47 0.9500 .
C48 H48 0.9500 .
C49 O50 1.258(5) .
C49 O51 1.279(5) .
O51 Co2 2.017(3) 2_766
C52 C53 1.395(6) .
C52 C57 1.401(6) .
C53 C54 1.389(6) .
C53 H53 0.9500 .
C54 C55 1.398(6) .
C54 C58 1.512(6) .
C55 C56 1.387(6) .
C55 H55 0.9500 .
C56 C57 1.389(6) .
C56 H56 0.9500 .
C57 H57 0.9500 .
C58 O59 1.243(5) .
C58 O60 1.288(5) .
C61 N62 1.488(6) .
C61 H61A 0.9800 .
C61 H61B 0.9800 .
C61 H61C 0.9800 .
N62 C63 1.475(6) .
N62 H62A 0.96(7) .
N62 H62B 0.97(7) .
C63 H63A 0.9800 .
C63 H63B 0.9800 .
C63 H63C 0.9800 .
C64 N65 1.475(8) .
C64 H64A 0.9800 .
C64 H64B 0.9800 .
C64 H64C 0.9800 .
N65 C66 1.483(7) .
N65 H65A 0.94(8) .
N65 H65B 0.94(5) .
C66 H66A 0.9800 .
C66 H66B 0.9800 .
C66 H66C 0.9800 .
O67 H67A 1.0783 .
O67 H67B 0.9890 .
